data_2219686
loop_
_publ_author_name
'Ma, Feng-Xia'
'Zhao, Quan'

_publ_section_title
;
 Bis(4,4'-bipyridinium) dodecatungstosilicate 4,4'-bipyridine
 hexahydrate
;
_journal_coeditor_code RK2097
_journal_issue 10
_journal_name_full 'Acta Crystallographica Section E'
_journal_page_first m1224
_journal_paper_doi 10.1107/S1600536808027566
_journal_volume 64
_journal_year 2008
_chemical_formula_iupac '(C10 H10 N2)2 [Si W12 O40], C10 H8 N2, 6H2 O'
_chemical_formula_moiety '2(C10 H10 N2 +), O40 Si W12 2-, C10 H8 N2, 6(H2 O)'
_chemical_formula_sum 'C30 H40 N6 O46 Si W12'
_chemical_formula_weight 3454.85
_chemical_name_systematic
;
Bis(4,4'-bipyridinium) dodecatungstosilicate 4,4'-bipyridine hexahydrate
;
_space_group_IT_number 15
_symmetry_cell_setting monoclinic
_symmetry_space_group_name_Hall '-C 2yc'
_symmetry_space_group_name_H-M 'C 1 2/c 1'
_atom_sites_solution_hydrogens geom
_atom_sites_solution_primary direct
_atom_sites_solution_secondary difmap
_audit_creation_method SHELXL97
_cell_angle_alpha 90.000
_cell_angle_beta 100.834(5)
_cell_angle_gamma 90.000
_cell_formula_units_Z 4
_cell_length_a 15.491(5)
_cell_length_b 18.096(5)
_cell_length_c 20.921(5)
_cell_measurement_reflns_used 5214
_cell_measurement_temperature 293(2)
_cell_measurement_theta_max 26.0
_cell_measurement_theta_min 1.8
_cell_volume 5760(3)
_computing_cell_refinement 'PROCESS-AUTO (Rigaku, 1998)'
_computing_data_collection 'PROCESS-AUTO (Rigaku, 1998)'
_computing_data_reduction 'PROCESS-AUTO (Rigaku, 1998)'
_computing_molecular_graphics 'SHELXTL-Plus (Sheldrick, 2008)'
_computing_publication_material 'SHELXL97 (Sheldrick, 2008)'
_computing_structure_refinement 'SHELXL97 (Sheldrick, 2008)'
_computing_structure_solution 'SHELXS97 (Sheldrick, 2008)'
_diffrn_ambient_temperature 293(2)
_diffrn_detector_area_resol_mean 10.0
_diffrn_measured_fraction_theta_full 0.999
_diffrn_measured_fraction_theta_max 0.999
_diffrn_measurement_device_type 'Rigaku R-AXIS RAPID'
_diffrn_measurement_method \w
_diffrn_radiation_monochromator graphite
_diffrn_radiation_source 'Rotor target'
_diffrn_radiation_type MoK\a
_diffrn_radiation_wavelength 0.71069
_diffrn_reflns_av_R_equivalents 0.0419
_diffrn_reflns_av_sigmaI/netI 0.0480
_diffrn_reflns_limit_h_max 14
_diffrn_reflns_limit_h_min -19
_diffrn_reflns_limit_k_max 22
_diffrn_reflns_limit_k_min -22
_diffrn_reflns_limit_l_max 25
_diffrn_reflns_limit_l_min -23
_diffrn_reflns_number 15853
_diffrn_reflns_theta_full 25.98
_diffrn_reflns_theta_max 25.98
_diffrn_reflns_theta_min 1.75
_exptl_absorpt_coefficient_mu 23.993
_exptl_absorpt_correction_T_max 0.095
_exptl_absorpt_correction_T_min 0.041
_exptl_absorpt_correction_type multi-scan
_exptl_absorpt_process_details '(ABSCOR; Higashi, 1995)'
_exptl_crystal_colour Black
_exptl_crystal_density_diffrn 3.984
_exptl_crystal_density_method 'Not measured'
_exptl_crystal_description Block
_exptl_crystal_F_000 6128
_exptl_crystal_size_max 0.15
_exptl_crystal_size_mid 0.12
_exptl_crystal_size_min 0.10
_refine_diff_density_max 3.600
_refine_diff_density_min -3.496
_refine_ls_extinction_method none
_refine_ls_goodness_of_fit_ref 1.097
_refine_ls_hydrogen_treatment mixed
_refine_ls_matrix_type full
_refine_ls_number_parameters 455
_refine_ls_number_reflns 5652
_refine_ls_number_restraints 8
_refine_ls_restrained_S_all 0.947
_refine_ls_R_factor_all 0.0421
_refine_ls_R_factor_gt 0.0388
_refine_ls_shift/su_max 0.002
_refine_ls_shift/su_mean 0.000
_refine_ls_structure_factor_coef Fsqd
_refine_ls_weighting_details 'calc w=1/[\s^2^(Fo^2^)+(0.049P)^2^+129.9363P] where P=(Fo^2^+2Fc^2^)/3'
_refine_ls_weighting_scheme calc
_refine_ls_wR_factor_gt 0.0988
_refine_ls_wR_factor_ref 0.1008
_reflns_number_gt 5214
_reflns_number_total 5652
_reflns_threshold_expression I>2\s(I)
_cod_data_source_file rk2097.cif
_cod_data_source_block I
_cod_depositor_comments
;
The following automatic conversions were performed:
'_symmetry_cell_setting' value 'Monoclinic' changed to 'monoclinic'
according to '/home/saulius/struct/CIF-dictionaries/cif_core.dic'
dictionary named 'cif_core.dic' version 2.4.1 from 2010-06-29.

Automatic conversion script
Id: cif_fix_enum 1527 2010-12-29 10:47:43Z saulius 

The following automatic conversions were performed:

'_symmetry_cell_setting' value 'Monoclinic' changed to 'monoclinic'
according to /home/saulius/struct/CIF-dictionaries/cif_core.dic
dictionary named 'cif_core.dic' version 2.4.1 from 2010-06-29.

Automatic conversion script
Id: cif_fix_values 1715 2011-07-08 13:25:40Z adriana 
;
_cod_original_sg_symbol_H-M 'C 2/c'
_cod_database_code 2219686
_cod_database_fobs_code 2219686

loop_
_symmetry_equiv_pos_as_xyz
'x, y, z'
'-x, y, -z+1/2'
'x+1/2, y+1/2, z'
'-x+1/2, y+1/2, -z+1/2'
'-x, -y, -z'
'x, -y, z-1/2'
'-x+1/2, -y+1/2, -z'
'x+1/2, -y+1/2, z-1/2'

loop_
_atom_site_type_symbol
_atom_site_label
_atom_site_fract_x
_atom_site_fract_y
_atom_site_fract_z
_atom_site_U_iso_or_equiv
_atom_site_adp_type
_atom_site_calc_flag
_atom_site_refinement_flags
_atom_site_occupancy
Si Si1 1.0000 0.14417(15) 0.7500 0.0055(5) Uani d SU 1
W W1 0.98109(2) 0.004870(18) 0.865205(16) 0.01358(10) Uani d U 1
W W2 0.81326(2) 0.150489(19) 0.823667(17) 0.01562(10) Uani d U 1
W W3 0.83728(2) 0.008359(18) 0.701365(16) 0.01280(10) Uani d U 1
W W4 0.86857(2) 0.136541(19) 0.593364(17) 0.01711(10) Uani d U 1
W W5 0.83464(2) 0.280029(18) 0.712749(16) 0.01327(10) Uani d U 1
W W6 1.03445(2) 0.282564(18) 0.639007(16) 0.01417(10) Uani d U 1
C C1 0.7254(7) 0.6611(5) 0.4178(5) 0.0264(14) Uani d U 1
H H1 0.7714 0.6664 0.3953 0.032 Uiso calc R 1
C C2 0.6599(7) 0.7125(5) 0.4101(5) 0.0254(13) Uani d U 1
H H2 0.6598 0.7520 0.3816 0.031 Uiso calc R 1
C C3 0.5934(6) 0.7045(5) 0.4454(5) 0.0210(13) Uani d U 1
C C4 0.5952(7) 0.6445(5) 0.4877(5) 0.0223(13) Uani d U 1
H H4 0.5515 0.6386 0.5123 0.027 Uiso calc R 1
C C5 0.6624(7) 0.5948(5) 0.4922(5) 0.0266(13) Uani d U 1
H H5 0.6649 0.5544 0.5200 0.032 Uiso calc R 1
C C6 0.5183(6) 0.7587(5) 0.4376(5) 0.0210(13) Uani d U 1
C C7 0.4350(6) 0.7337(5) 0.4437(5) 0.0219(13) Uani d U 1
H H7 0.4262 0.6843 0.4530 0.026 Uiso calc R 1
C C8 0.3650(7) 0.7838(5) 0.4357(5) 0.0228(14) Uani d U 1
H H8 0.3090 0.7681 0.4396 0.027 Uiso calc R 1
C C9 0.4582(6) 0.8799(5) 0.4160(5) 0.0240(14) Uani d U 1
H H9 0.4648 0.9297 0.4069 0.029 Uiso calc R 1
C C10 0.5303(7) 0.8325(5) 0.4228(5) 0.0227(13) Uani d U 1
H H10 0.5850 0.8498 0.4175 0.027 Uiso calc R 1
C C11 0.5736(6) -0.0110(5) 0.7442(4) 0.0195(13) Uani d U 1
H H11 0.6235 -0.0379 0.7401 0.023 Uiso calc R 1
C C12 0.5755(6) 0.0660(5) 0.7443(4) 0.0174(12) Uani d U 1
H H12 0.6269 0.0908 0.7406 0.021 Uiso calc R 1
C C13 0.5000 0.1061(7) 0.7500 0.0159(14) Uani d SU 1
C C14 0.5000 0.1881(6) 0.7500 0.0146(14) Uani d SU 1
C C15 0.5682(6) 0.2278(5) 0.7320(4) 0.0174(12) Uani d U 1
H H15 0.6147 0.2029 0.7193 0.021 Uiso calc R 1
C C16 0.5676(6) 0.3045(5) 0.7328(4) 0.0206(13) Uani d U 1
H H16 0.6141 0.3307 0.7214 0.025 Uiso calc R 1
N N1 0.7246(6) 0.6045(5) 0.4565(4) 0.0265(13) Uani d DU 1
H H1N 0.770(5) 0.584(6) 0.461(6) 0.040 Uiso d D 1
N N2 0.3794(6) 0.8539(4) 0.4226(4) 0.0252(14) Uani d DU 1
H H2N 0.334(5) 0.875(6) 0.419(6) 0.038 Uiso d D 1
N N3 0.5000 -0.0457(6) 0.7500 0.0192(16) Uani d SU 1
N N4 0.5000 0.3407(6) 0.7500 0.0192(16) Uani d SU 1
O O1 0.9447(4) -0.0617(3) 0.9112(3) 0.0163(12) Uani d U 1
O O2 1.0599(4) 0.0597(3) 0.9308(3) 0.0120(10) Uani d U 1
O O3 1.0822(4) -0.0439(3) 0.8440(3) 0.0122(10) Uani d U 1
O O5 0.8959(4) 0.0815(3) 0.8665(3) 0.0116(9) Uani d U 1
O O6 0.8667(4) 0.2281(3) 0.8797(3) 0.0134(9) Uani d U 1
O O7 0.7236(4) 0.1323(3) 0.8568(3) 0.0165(11) Uani d U 1
O O8 0.7635(4) 0.2270(3) 0.7623(3) 0.0146(8) Uani d U 1
O O9 0.7957(4) 0.0824(3) 0.7520(3) 0.0141(8) Uani d U 1
O O10 0.9299(4) 0.1957(3) 0.7773(3) 0.0104(8) Uani d U 1
O O11 0.9167(4) -0.0197(3) 0.7808(3) 0.0135(9) Uani d U 1
O O12 0.7571(4) -0.0570(3) 0.6969(3) 0.0198(12) Uani d U 1
O O13 0.9484(4) 0.0926(3) 0.6913(3) 0.0096(8) Uani d U 1
O O14 0.7932(4) 0.0625(3) 0.6220(3) 0.0135(9) Uani d U 1
O O15 0.8026(4) 0.1562(3) 0.5197(3) 0.0184(12) Uani d U 1
O O16 0.9609(4) 0.2067(3) 0.5959(3) 0.0136(9) Uani d U 1
O O17 0.8220(4) 0.2048(3) 0.6488(3) 0.0146(9) Uani d U 1
O O18 0.7599(4) 0.3442(3) 0.6770(3) 0.0198(12) Uani d U 1
O O19 1.1124(4) 0.3313(3) 0.7084(3) 0.0136(10) Uani d U 1
O O20 1.0266(5) 0.3501(3) 0.5807(3) 0.0214(13) Uani d U 1
O O21 0.9400(4) 0.3087(3) 0.6807(3) 0.0159(9) Uani d U 1
O O1W 0.9247(5) 0.4797(4) 0.5870(4) 0.0332(12) Uani d DU 1
H H1A 0.890(7) 0.469(7) 0.615(4) 0.050 Uiso d D 1
H H1B 0.920(8) 0.457(6) 0.553(4) 0.050 Uiso d D 1
O O2W 0.8790(5) 0.5277(4) 0.4605(4) 0.0319(13) Uani d DU 1
H H2A 0.932(7) 0.547(6) 0.463(5) 0.048 Uiso d D 1
H H2B 0.859(7) 0.506(6) 0.427(4) 0.048 Uiso d D 1
O O3W 0.7508(5) 0.4587(4) 0.5805(4) 0.0380(13) Uani d DU 1
H H3A 0.780(8) 0.416(4) 0.594(5) 0.057 Uiso d D 1
H H3B 0.763(9) 0.487(5) 0.618(4) 0.057 Uiso d D 1

loop_
_atom_site_aniso_label
_atom_site_aniso_U_11
_atom_site_aniso_U_22
_atom_site_aniso_U_33
_atom_site_aniso_U_12
_atom_site_aniso_U_13
_atom_site_aniso_U_23
Si1 0.0050(12) 0.0012(11) 0.0111(12) 0.000 0.0033(10) 0.000
W1 0.0161(2) 0.00723(17) 0.01860(19) 0.00094(13) 0.00648(14) 0.00361(12)
W2 0.0143(2) 0.01192(18) 0.02205(19) 0.00164(13) 0.00714(14) -0.00002(13)
W3 0.0121(2) 0.00709(17) 0.01982(18) -0.00403(12) 0.00457(13) -0.00200(12)
W4 0.0176(2) 0.01453(19) 0.01848(19) 0.00010(14) 0.00146(14) 0.00044(13)
W5 0.0137(2) 0.00674(17) 0.01943(18) 0.00445(12) 0.00332(13) 0.00175(12)
W6 0.0179(2) 0.00714(17) 0.01819(18) -0.00104(13) 0.00512(14) 0.00300(12)
C1 0.022(3) 0.022(3) 0.037(3) 0.000(2) 0.010(2) -0.002(2)
C2 0.023(3) 0.019(2) 0.035(3) 0.001(2) 0.008(2) 0.000(2)
C3 0.018(3) 0.017(2) 0.029(3) 0.000(2) 0.007(2) -0.002(2)
C4 0.019(2) 0.018(2) 0.031(2) 0.001(2) 0.007(2) -0.001(2)
C5 0.023(3) 0.022(3) 0.034(3) 0.001(2) 0.005(2) 0.001(2)
C6 0.020(3) 0.015(2) 0.028(3) 0.002(2) 0.005(2) 0.000(2)
C7 0.020(3) 0.017(2) 0.030(3) 0.003(2) 0.006(2) 0.000(2)
C8 0.019(3) 0.019(3) 0.032(3) 0.003(3) 0.009(3) 0.002(3)
C9 0.023(3) 0.016(3) 0.033(3) 0.002(3) 0.006(3) -0.002(3)
C10 0.021(3) 0.016(2) 0.031(3) 0.000(2) 0.007(2) 0.000(2)
C11 0.018(2) 0.012(2) 0.029(2) 0.001(2) 0.003(2) -0.002(2)
C12 0.016(2) 0.011(2) 0.025(2) 0.000(2) 0.003(2) 0.000(2)
C13 0.015(3) 0.010(3) 0.022(3) 0.000 0.002(2) 0.000
C14 0.014(3) 0.009(3) 0.021(3) 0.000 0.004(2) 0.000
C15 0.016(2) 0.011(2) 0.025(2) 0.000(2) 0.004(2) 0.000(2)
C16 0.020(3) 0.014(2) 0.028(3) -0.002(2) 0.004(2) 0.002(2)
N1 0.020(3) 0.021(2) 0.038(3) 0.004(2) 0.005(2) -0.004(2)
N2 0.023(3) 0.019(3) 0.034(3) 0.006(2) 0.008(2) 0.001(2)
N3 0.018(3) 0.011(3) 0.029(3) 0.000 0.004(3) 0.000
N4 0.019(3) 0.013(3) 0.025(3) 0.000 0.002(3) 0.000
O1 0.018(3) 0.010(3) 0.023(3) 0.001(2) 0.007(2) 0.007(2)
O2 0.011(2) 0.0089(19) 0.016(2) 0.0007(18) 0.0036(17) 0.0043(17)
O3 0.013(2) 0.005(2) 0.019(2) 0.0014(18) 0.0047(18) 0.0035(18)
O5 0.0132(18) 0.0082(17) 0.0149(17) -0.0005(16) 0.0060(15) 0.0017(15)
O6 0.0144(19) 0.0075(18) 0.0190(18) 0.0021(16) 0.0049(17) -0.0011(16)
O7 0.015(3) 0.014(2) 0.021(2) 0.003(2) 0.006(2) 0.000(2)
O8 0.0131(17) 0.0107(16) 0.0201(16) 0.0028(15) 0.0037(15) 0.0016(15)
O9 0.0138(16) 0.0097(15) 0.0194(15) 0.0000(14) 0.0050(14) -0.0002(14)
O10 0.0116(17) 0.0047(16) 0.0155(16) 0.0012(15) 0.0039(15) 0.0004(14)
O11 0.0158(18) 0.0084(17) 0.0171(18) -0.0005(16) 0.0049(16) 0.0026(16)
O12 0.016(3) 0.014(3) 0.030(3) -0.004(2) 0.007(2) -0.002(2)
O13 0.0106(16) 0.0052(16) 0.0142(16) 0.0010(15) 0.0054(14) -0.0004(14)
O14 0.0119(18) 0.0090(17) 0.0194(17) -0.0019(16) 0.0025(16) -0.0018(16)
O15 0.019(3) 0.016(3) 0.019(3) 0.002(2) 0.002(2) 0.004(2)
O16 0.0141(19) 0.0090(18) 0.0189(18) 0.0006(17) 0.0061(16) 0.0016(16)
O17 0.0140(17) 0.0103(16) 0.0193(16) 0.0017(15) 0.0023(15) 0.0004(15)
O18 0.022(3) 0.016(2) 0.023(3) 0.009(2) 0.007(2) 0.007(2)
O19 0.015(2) 0.005(2) 0.021(2) -0.0026(18) 0.0053(18) 0.0020(18)
O20 0.025(3) 0.015(3) 0.026(3) 0.000(2) 0.008(2) 0.012(2)
O21 0.0165(18) 0.0096(17) 0.0224(18) 0.0011(16) 0.0053(16) 0.0014(16)
O1W 0.029(2) 0.026(2) 0.044(2) -0.001(2) 0.006(2) 0.005(2)
O2W 0.025(3) 0.026(3) 0.045(3) 0.001(2) 0.008(2) -0.003(2)
O3W 0.032(3) 0.033(2) 0.048(3) 0.001(2) 0.005(2) 0.007(2)

loop_
_atom_type_symbol
_atom_type_description
_atom_type_scat_dispersion_real
_atom_type_scat_dispersion_imag
_atom_type_scat_source
C C 0.0033 0.0016 'International Tables Vol C Tables 4.2.6.8 and 6.1.1.4'
H H 0.0000 0.0000 'International Tables Vol C Tables 4.2.6.8 and 6.1.1.4'
N N 0.0061 0.0033 'International Tables Vol C Tables 4.2.6.8 and 6.1.1.4'
O O 0.0106 0.0060 'International Tables Vol C Tables 4.2.6.8 and 6.1.1.4'
Si Si 0.0817 0.0704 'International Tables Vol C Tables 4.2.6.8 and 6.1.1.4'
W W -0.8490 6.8722 'International Tables Vol C Tables 4.2.6.8 and 6.1.1.4'

loop_
_geom_angle_atom_site_label_1
_geom_angle_atom_site_label_2
_geom_angle_atom_site_label_3
_geom_angle_site_symmetry_1
_geom_angle_site_symmetry_3
_geom_angle
O10 Si1 O10 . 2_756 109.4(4)
O10 Si1 O13 . . 109.3(3)
O10 Si1 O13 2_756 . 109.4(3)
O10 Si1 O13 . 2_756 109.4(3)
O10 Si1 O13 2_756 2_756 109.3(3)
O13 Si1 O13 . 2_756 110.0(4)
O1 W1 O11 . . 100.7(3)
O1 W1 O5 . . 101.7(3)
O11 W1 O5 . . 86.6(2)
O1 W1 O3 . . 100.2(3)
O11 W1 O3 . . 89.2(2)
O5 W1 O3 . . 158.2(2)
O1 W1 O2 . . 101.2(3)
O11 W1 O2 . . 158.0(2)
O5 W1 O2 . . 87.9(2)
O3 W1 O2 . . 88.0(2)
O1 W1 O13 . 2_756 172.0(2)
O11 W1 O13 . 2_756 84.5(2)
O5 W1 O13 . 2_756 84.6(2)
O3 W1 O13 . 2_756 73.7(2)
O2 W1 O13 . 2_756 73.8(2)
O7 W2 O5 . . 102.2(3)
O7 W2 O6 . . 100.6(3)
O5 W2 O6 . . 91.0(2)
O7 W2 O9 . . 100.8(3)
O5 W2 O9 . . 86.0(2)
O6 W2 O9 . . 158.5(3)
O7 W2 O8 . . 98.9(3)
O5 W2 O8 . . 158.8(3)
O6 W2 O8 . . 87.4(2)
O9 W2 O8 . . 87.8(2)
O7 W2 O10 . . 170.8(2)
O5 W2 O10 . . 85.5(2)
O6 W2 O10 . . 73.8(2)
O9 W2 O10 . . 84.7(2)
O8 W2 O10 . . 73.8(2)
O12 W3 O9 . . 101.6(3)
O12 W3 O14 . . 99.7(3)
O9 W3 O14 . . 91.1(2)
O12 W3 O11 . . 101.7(3)
O9 W3 O11 . . 86.2(2)
O14 W3 O11 . . 158.5(2)
O12 W3 O3 . 2_756 99.4(3)
O9 W3 O3 . 2_756 158.7(2)
O14 W3 O3 . 2_756 89.0(2)
O11 W3 O3 . 2_756 85.9(2)
O12 W3 O13 . . 171.3(2)
O9 W3 O13 . . 85.6(2)
O14 W3 O13 . . 74.9(2)
O11 W3 O13 . . 83.6(2)
O3 W3 O13 2_756 . 73.9(2)
O15 W4 O2 . 2_756 101.0(3)
O15 W4 O16 . . 101.7(3)
O2 W4 O16 2_756 . 91.3(2)
O15 W4 O17 . . 100.4(3)
O2 W4 O17 2_756 . 158.6(2)
O16 W4 O17 . . 85.4(3)
O15 W4 O14 . . 97.4(3)
O2 W4 O14 2_756 . 89.5(2)
O16 W4 O14 . . 160.3(2)
O17 W4 O14 . . 86.7(2)
O15 W4 O13 . . 171.5(2)
O2 W4 O13 2_756 . 75.2(2)
O16 W4 O13 . . 86.1(2)
O17 W4 O13 . . 83.5(2)
O14 W4 O13 . . 75.1(2)
O18 W5 O17 . . 102.0(3)
O18 W5 O8 . . 99.6(3)
O17 W5 O8 . . 91.6(3)
O18 W5 O19 . 2_756 101.0(3)
O17 W5 O19 . 2_756 156.7(2)
O8 W5 O19 . 2_756 88.5(3)
O18 W5 O21 . . 102.2(3)
O17 W5 O21 . . 86.0(3)
O8 W5 O21 . . 158.1(2)
O19 W5 O21 2_756 . 85.3(2)
O18 W5 O10 . . 171.0(3)
O17 W5 O10 . . 84.8(2)
O8 W5 O10 . . 74.2(2)
O19 W5 O10 2_756 . 72.7(2)
O21 W5 O10 . . 84.0(2)
O20 W6 O21 . . 101.0(3)
O20 W6 O16 . . 102.7(3)
O21 W6 O16 . . 87.3(3)
O20 W6 O19 . . 99.3(3)
O21 W6 O19 . . 88.2(3)
O16 W6 O19 . . 158.0(2)
O20 W6 O6 . 2_756 99.9(3)
O21 W6 O6 . 2_756 159.0(2)
O16 W6 O6 . 2_756 87.8(2)
O19 W6 O6 . 2_756 88.7(2)
O20 W6 O10 . 2_756 170.4(3)
O21 W6 O10 . 2_756 85.3(2)
O16 W6 O10 . 2_756 84.6(2)
O19 W6 O10 . 2_756 73.5(2)
O6 W6 O10 2_756 2_756 74.0(2)
N1 C1 C2 . . 120.9(10)
N1 C1 H1 . . 119.5
C2 C1 H1 . . 119.5
C1 C2 C3 . . 118.5(10)
C1 C2 H2 . . 120.8
C3 C2 H2 . . 120.8
C2 C3 C4 . . 119.5(9)
C2 C3 C6 . . 120.7(9)
C4 C3 C6 . . 119.8(9)
C5 C4 C3 . . 118.6(10)
C5 C4 H4 . . 120.7
C3 C4 H4 . . 120.7
N1 C5 C4 . . 119.7(9)
N1 C5 H5 . . 120.2
C4 C5 H5 . . 120.2
C10 C6 C7 . . 119.7(9)
C10 C6 C3 . . 121.1(9)
C7 C6 C3 . . 119.2(8)
C6 C7 C8 . . 119.3(9)
C6 C7 H7 . . 120.4
C8 C7 H7 . . 120.4
N2 C8 C7 . . 119.2(9)
N2 C8 H8 . . 120.4
C7 C8 H8 . . 120.4
N2 C9 C10 . . 120.0(9)
N2 C9 H9 . . 120.0
C10 C9 H9 . . 120.0
C6 C10 C9 . . 118.4(9)
C6 C10 H10 . . 120.8
C9 C10 H10 . . 120.8
N3 C11 C12 . . 119.3(9)
N3 C11 H11 . . 120.3
C12 C11 H11 . . 120.3
C11 C12 C13 . . 120.1(9)
C11 C12 H12 . . 119.9
C13 C12 H12 . . 119.9
C12 C13 C12 2_656 . 117.5(11)
C12 C13 C14 2_656 . 121.2(6)
C12 C13 C14 . . 121.2(6)
C15 C14 C15 2_656 . 117.5(11)
C15 C14 C13 2_656 . 121.2(6)
C15 C14 C13 . . 121.2(5)
C16 C15 C14 . . 120.5(9)
C16 C15 H15 . . 119.7
C14 C15 H15 . . 119.7
N4 C16 C15 . . 120.0(9)
N4 C16 H16 . . 120.0
C15 C16 H16 . . 120.0
C1 N1 C5 . . 122.8(9)
C1 N1 H1N . . 109(9)
C5 N1 H1N . . 127(9)
C8 N2 C9 . . 123.4(9)
C8 N2 H2N . . 108(9)
C9 N2 H2N . . 129(9)
C11 N3 C11 2_656 . 123.6(11)
C16 N4 C16 2_656 . 121.4(11)
W4 O2 W1 2_756 . 120.5(3)
W1 O3 W3 . 2_756 121.0(3)
W2 O5 W1 . . 151.4(3)
W2 O6 W6 . 2_756 121.3(3)
W5 O8 W2 . . 121.2(3)
W3 O9 W2 . . 151.4(3)
Si1 O10 W6 . 2_756 125.0(3)
Si1 O10 W2 . . 124.4(3)
W6 O10 W2 2_756 . 90.93(19)
Si1 O10 W5 . . 124.1(3)
W6 O10 W5 2_756 . 91.59(19)
W2 O10 W5 . . 90.8(2)
W1 O11 W3 . . 150.2(3)
Si1 O13 W4 . . 125.0(3)
Si1 O13 W3 . . 124.9(3)
W4 O13 W3 . . 91.37(19)
Si1 O13 W1 . 2_756 123.6(3)
W4 O13 W1 . 2_756 90.46(18)
W3 O13 W1 . 2_756 91.39(18)
W3 O14 W4 . . 118.5(3)
W6 O16 W4 . . 150.9(3)
W5 O17 W4 . . 152.4(3)
W6 O19 W5 . 2_756 122.0(3)
W6 O21 W5 . . 149.3(3)
H1A O1W H1B . . 119(9)
H2A O2W H2B . . 117(10)
H3A O3W H3B . . 102(6)

loop_
_geom_bond_atom_site_label_1
_geom_bond_atom_site_label_2
_geom_bond_site_symmetry_2
_geom_bond_distance
Si1 O10 . 1.614(6)
Si1 O10 2_756 1.614(6)
Si1 O13 . 1.627(5)
Si1 O13 2_756 1.627(5)
W1 O1 . 1.703(6)
W1 O11 . 1.911(5)
W1 O5 . 1.918(6)
W1 O3 . 1.921(6)
W1 O2 . 1.931(6)
W1 O13 2_756 2.366(5)
W2 O7 . 1.697(6)
W2 O5 . 1.889(5)
W2 O6 . 1.915(6)
W2 O9 . 1.921(6)
W2 O8 . 1.945(6)
W2 O10 . 2.353(6)
W3 O12 . 1.706(6)
W3 O9 . 1.894(6)
W3 O14 . 1.939(6)
W3 O11 . 1.940(5)
W3 O3 2_756 1.948(6)
W3 O13 . 2.338(5)
W4 O15 . 1.719(6)
W4 O2 2_756 1.904(6)
W4 O16 . 1.907(6)
W4 O17 . 1.924(6)
W4 O14 . 1.943(6)
W4 O13 . 2.325(5)
W5 O18 . 1.709(6)
W5 O17 . 1.894(6)
W5 O8 . 1.909(6)
W5 O19 2_756 1.935(6)
W5 O21 . 1.948(6)
W5 O10 . 2.363(5)
W6 O20 . 1.715(6)
W6 O21 . 1.898(6)
W6 O16 . 1.900(6)
W6 O19 . 1.919(6)
W6 O6 2_756 1.923(6)
W6 O10 2_756 2.341(5)
C1 N1 . 1.306(13)
C1 C2 . 1.364(14)
C1 H1 . 0.9300
C2 C3 . 1.383(14)
C2 H2 . 0.9300
C3 C4 . 1.397(13)
C3 C6 . 1.507(13)
C4 C5 . 1.366(13)
C4 H4 . 0.9300
C5 N1 . 1.337(14)
C5 H5 . 0.9300
C6 C10 . 1.391(13)
C6 C7 . 1.395(14)
C7 C8 . 1.400(13)
C7 H7 . 0.9300
C8 N2 . 1.325(12)
C8 H8 . 0.9300
C9 N2 . 1.340(13)
C9 C10 . 1.394(14)
C9 H9 . 0.9300
C10 H10 . 0.9300
C11 N3 . 1.327(11)
C11 C12 . 1.395(12)
C11 H11 . 0.9300
C12 C13 . 1.400(11)
C12 H12 . 0.9300
C13 C12 2_656 1.400(11)
C13 C14 . 1.483(17)
C14 C15 2_656 1.388(11)
C14 C15 . 1.388(11)
C15 C16 . 1.387(12)
C15 H15 . 0.9300
C16 N4 . 1.341(11)
C16 H16 . 0.9300
N1 H1N . 0.79(6)
N2 H2N . 0.79(6)
N3 C11 2_656 1.327(11)
N4 C16 2_656 1.341(11)
O2 W4 2_756 1.904(6)
O3 W3 2_756 1.948(6)
O6 W6 2_756 1.923(6)
O10 W6 2_756 2.341(5)
O13 W1 2_756 2.366(5)
O19 W5 2_756 1.935(6)
O1W H1A . 0.89(6)
O1W H1B . 0.81(6)
O2W H2A . 0.88(9)
O2W H2B . 0.80(6)
O3W H3A . 0.92(6)
O3W H3B . 0.93(6)

loop_
_geom_hbond_atom_site_label_D
_geom_hbond_atom_site_label_H
_geom_hbond_atom_site_label_A
_geom_hbond_distance_DH
_geom_hbond_distance_HA
_geom_hbond_distance_DA
_geom_hbond_angle_DHA
O1W H1A O3W 0.89(10) 2.15(11) 2.699(11) 119(7)
O1W H1B O2W 0.81(9) 2.31(9) 2.749(12) 115(10)
O1W H1B O20 0.81(9) 2.54(11) 2.844(10) 104(8)
N1 H1N O2W 0.78(9) 1.97(9) 2.754(12) 172(14)
O3W H3A O18 0.91(9) 2.24(10) 2.878(10) 127(9)
